data_2204675
loop_
_publ_author_name
'Zhong, Ping'
'Yang, Zhiping'
'Li, Shuyan'
'Tang, Riyuan'

_publ_section_title <i>N</i>-{3-Cyano-1-[2,6-dichloro-4-(trifluoromethyl)phenyl]-1<i>H</i>-pyrazol-5-yl}benzamide
_journal_issue 12
_journal_name_full 'Acta Crystallographica Section E'
_journal_page_first o2395
_journal_page_last o2396
_journal_paper_doi 10.1107/S1600536804029940
_journal_volume 60
_journal_year 2004
_chemical_formula_iupac 'C18 H9 Cl2 F3 N4 O'
_chemical_formula_moiety 'C18 H9 Cl2 F3 N4 O'
_chemical_formula_sum 'C18 H9 Cl2 F3 N4 O'
_chemical_formula_weight 425.19
_chemical_melting_point 484
_chemical_name_systematic N-{3-Cyano-1-[2,6-dichloro-4-(trifluoromethyl)phenyl]-1H-pyrazol-5-yl}benzamide
_space_group_IT_number 2
_symmetry_cell_setting triclinic
_symmetry_space_group_name_Hall '-P 1'
_symmetry_space_group_name_H-M 'P -1'
_atom_sites_solution_hydrogens geom
_atom_sites_solution_primary direct
_atom_sites_solution_secondary difmap
_cell_angle_alpha 91.463(2)
_cell_angle_beta 96.002(2)
_cell_angle_gamma 101.119(2)
_cell_formula_units_Z 2
_cell_length_a 8.4613(11)
_cell_length_b 9.8923(13)
_cell_length_c 11.4305(15)
_cell_measurement_reflns_used 1331
_cell_measurement_temperature 298(2)
_cell_measurement_theta_max 24.58
_cell_measurement_theta_min 2.45
_cell_volume 932.6(2)
_computing_cell_refinement 'SAINT (Bruker, 2002)'
_computing_data_collection 'SMART (Bruker, 2002)'
_computing_data_reduction SAINT
_computing_molecular_graphics 'XP (Bruker, 2002)'
_computing_publication_material SHELXL97'
_computing_structure_refinement 'SHELXL97 (Sheldrick, 1997)'
_computing_structure_solution 'SHELXS97 (Sheldrick, 1997)'
_diffrn_ambient_temperature 298(2)
_diffrn_measured_fraction_theta_full 0.963
_diffrn_measured_fraction_theta_max 0.963
_diffrn_measurement_device_type 'Bruker APEX area-detector'
_diffrn_measurement_method '\f and \w'
_diffrn_radiation_monochromator graphite
_diffrn_radiation_source 'fine-focus sealed tube'
_diffrn_radiation_type MoK\a
_diffrn_radiation_wavelength 0.71073
_diffrn_reflns_av_R_equivalents 0.0195
_diffrn_reflns_av_sigmaI/netI 0.0474
_diffrn_reflns_limit_h_max 9
_diffrn_reflns_limit_h_min -10
_diffrn_reflns_limit_k_max 11
_diffrn_reflns_limit_k_min -7
_diffrn_reflns_limit_l_max 13
_diffrn_reflns_limit_l_min -13
_diffrn_reflns_number 4988
_diffrn_reflns_theta_full 25.50
_diffrn_reflns_theta_max 25.50
_diffrn_reflns_theta_min 1.79
_diffrn_standards_decay_% 0
_diffrn_standards_interval_count 0
_diffrn_standards_interval_time 0
_diffrn_standards_number 0
_exptl_absorpt_coefficient_mu 0.393
_exptl_absorpt_correction_T_max 0.9506
_exptl_absorpt_correction_T_min 0.8979
_exptl_absorpt_correction_type multi-scan
_exptl_absorpt_process_details '(SADABS; Bruker, 2002)'
_exptl_crystal_colour cvolorless
_exptl_crystal_density_diffrn 1.514
_exptl_crystal_density_method 'not measured'
_exptl_crystal_description block
_exptl_crystal_F_000 428
_exptl_crystal_size_max 0.28
_exptl_crystal_size_mid 0.18
_exptl_crystal_size_min 0.13
_refine_diff_density_max 0.725
_refine_diff_density_min -0.389
_refine_ls_extinction_method none
_refine_ls_goodness_of_fit_ref 1.031
_refine_ls_hydrogen_treatment constr
_refine_ls_matrix_type full
_refine_ls_number_parameters 253
_refine_ls_number_reflns 3347
_refine_ls_number_restraints 0
_refine_ls_restrained_S_all 1.031
_refine_ls_R_factor_all 0.0919
_refine_ls_R_factor_gt 0.0664
_refine_ls_shift/su_max 0.000
_refine_ls_shift/su_mean 0.000
_refine_ls_structure_factor_coef Fsqd
_refine_ls_weighting_details 'calc w = 1/[\s^2^(Fo^2^)+(0.0761P)^2^+0.7071P] where P = (Fo^2^+2Fc^2^)/3'
_refine_ls_weighting_scheme calc
_refine_ls_wR_factor_gt 0.1518
_refine_ls_wR_factor_ref 0.1680
_reflns_number_gt 2427
_reflns_number_total 3347
_reflns_threshold_expression I>2\s(I)
_cod_data_source_file dn6181.cif
_cod_data_source_block I
_cod_depositor_comments
;
The following automatic conversions were performed:
'_symmetry_cell_setting' value 'Triclinic' changed to 'triclinic'
according to '/home/saulius/struct/CIF-dictionaries/cif_core.dic'
dictionary named 'cif_core.dic' version 2.4.1 from 2010-06-29.

Automatic conversion script
Id: cif_fix_enum 1527 2010-12-29 10:47:43Z saulius 

The following automatic conversions were performed:

'_symmetry_cell_setting' value 'Triclinic' changed to 'triclinic'
according to /home/saulius/struct/CIF-dictionaries/cif_core.dic
dictionary named 'cif_core.dic' version 2.4.1 from 2010-06-29.

Automatic conversion script
Id: cif_fix_values 1715 2011-07-08 13:25:40Z adriana 
;
_cod_original_sg_symbol_Hall -P1
_cod_database_code 2204675
_cod_database_fobs_code 2204675

loop_
_symmetry_equiv_pos_as_xyz
'x, y, z'
'-x, -y, -z'

loop_
_atom_site_label
_atom_site_fract_x
_atom_site_fract_y
_atom_site_fract_z
_atom_site_U_iso_or_equiv
_atom_site_adp_type
_atom_site_calc_flag
_atom_site_refinement_flags
_atom_site_occupancy
_atom_site_type_symbol
Cl1 0.36498(13) 0.56433(11) 0.08511(8) 0.0548(3) Uani d . 1 Cl
Cl2 0.36929(14) 0.27302(12) 0.47624(10) 0.0637(4) Uani d . 1 Cl
F1 0.2269(5) 0.8486(4) 0.4516(4) 0.1453(18) Uani d . 1 F
F2 -0.0016(4) 0.7305(4) 0.4026(3) 0.1072(12) Uani d . 1 F
F3 0.1164(5) 0.6976(4) 0.5647(3) 0.1237(15) Uani d . 1 F
O1 0.2948(4) -0.0597(3) 0.1333(3) 0.0739(10) Uani d . 1 O
N1 0.4618(3) 0.3488(3) 0.2361(3) 0.0389(7) Uani d . 1 N
N2 0.6220(3) 0.3997(3) 0.2333(3) 0.0435(8) Uani d . 1 N
N3 0.9754(4) 0.3235(4) 0.1546(3) 0.0610(10) Uani d . 1 N
N4 0.2541(3) 0.1527(3) 0.1819(3) 0.0439(8) Uani d . 1 N
H4 0.1826 0.2010 0.1943 0.053 Uiso calc R 1 H
C1 0.1432(6) 0.7246(6) 0.4560(4) 0.0698(14) Uani d . 1 C
C2 0.2171(4) 0.6185(4) 0.3972(3) 0.0471(10) Uani d . 1 C
C3 0.2514(4) 0.6381(4) 0.2828(3) 0.0442(9) Uani d . 1 C
H3 0.2252 0.7129 0.2427 0.053 Uiso calc R 1 H
C4 0.3257(4) 0.5441(4) 0.2290(3) 0.0375(8) Uani d . 1 C
C5 0.3685(4) 0.4347(4) 0.2894(3) 0.0365(8) Uani d . 1 C
C6 0.3269(4) 0.4146(4) 0.4019(3) 0.0414(9) Uani d . 1 C
C7 0.2520(5) 0.5072(4) 0.4572(3) 0.0508(10) Uani d . 1 C
H7 0.2258 0.4943 0.5337 0.061 Uiso calc R 1 H
C8 0.4135(4) 0.2204(4) 0.1836(3) 0.0384(8) Uani d . 1 C
C9 0.5473(4) 0.1835(4) 0.1460(3) 0.0443(9) Uani d . 1 C
H9 0.5548 0.1014 0.1074 0.053 Uiso calc R 1 H
C10 0.6708(4) 0.2977(4) 0.1788(3) 0.0406(9) Uani d . 1 C
C11 0.8417(5) 0.3143(4) 0.1643(3) 0.0454(9) Uani d . 1 C
C12 0.2034(5) 0.0128(4) 0.1616(4) 0.0479(10) Uani d . 1 C
C13 0.0322(5) -0.0426(4) 0.1778(3) 0.0455(9) Uani d . 1 C
C14 -0.0491(5) 0.0141(4) 0.2602(4) 0.0520(10) Uani d . 1 C
H14 0.0040 0.0915 0.3064 0.062 Uiso calc R 1 H
C15 -0.2074(5) -0.0431(5) 0.2742(4) 0.0638(12) Uani d . 1 C
H15 -0.2602 -0.0043 0.3299 0.077 Uiso calc R 1 H
C16 -0.2871(6) -0.1563(5) 0.2066(5) 0.0718(14) Uani d . 1 C
H16 -0.3947 -0.1935 0.2150 0.086 Uiso calc R 1 H
C17 -0.2073(6) -0.2157(5) 0.1257(5) 0.0756(15) Uani d . 1 C
H17 -0.2611 -0.2936 0.0803 0.091 Uiso calc R 1 H
C18 -0.0490(5) -0.1599(5) 0.1122(4) 0.0593(11) Uani d . 1 C
H18 0.0043 -0.2013 0.0584 0.071 Uiso calc R 1 H

loop_
_atom_site_aniso_label
_atom_site_aniso_U_11
_atom_site_aniso_U_22
_atom_site_aniso_U_33
_atom_site_aniso_U_12
_atom_site_aniso_U_13
_atom_site_aniso_U_23
Cl1 0.0686(7) 0.0604(7) 0.0411(6) 0.0217(5) 0.0150(5) 0.0050(5)
Cl2 0.0736(8) 0.0640(7) 0.0611(7) 0.0286(6) 0.0099(5) 0.0219(6)
F1 0.156(4) 0.076(2) 0.212(5) 0.017(2) 0.086(3) -0.059(3)
F2 0.111(3) 0.142(3) 0.100(2) 0.094(2) 0.0285(19) 0.012(2)
F3 0.191(4) 0.167(3) 0.0542(19) 0.129(3) 0.032(2) -0.001(2)
O1 0.0548(18) 0.0469(17) 0.125(3) 0.0197(15) 0.0213(18) -0.0136(18)
N1 0.0331(16) 0.0387(17) 0.0479(18) 0.0127(14) 0.0089(13) -0.0004(14)
N2 0.0318(16) 0.0469(18) 0.053(2) 0.0092(14) 0.0082(13) -0.0011(15)
N3 0.038(2) 0.076(3) 0.074(3) 0.0217(18) 0.0118(17) -0.002(2)
N4 0.0319(16) 0.0418(18) 0.061(2) 0.0157(14) 0.0057(14) -0.0029(15)
C1 0.080(3) 0.080(4) 0.061(3) 0.043(3) 0.016(3) -0.008(3)
C2 0.043(2) 0.057(2) 0.046(2) 0.0220(19) 0.0063(17) -0.0034(19)
C3 0.049(2) 0.043(2) 0.044(2) 0.0177(18) 0.0050(17) 0.0002(17)
C4 0.0335(18) 0.039(2) 0.040(2) 0.0054(16) 0.0063(15) -0.0016(16)
C5 0.0290(18) 0.039(2) 0.041(2) 0.0084(16) 0.0021(15) -0.0044(16)
C6 0.038(2) 0.046(2) 0.042(2) 0.0135(17) 0.0040(16) 0.0074(17)
C7 0.051(2) 0.069(3) 0.037(2) 0.019(2) 0.0137(17) 0.000(2)
C8 0.0342(19) 0.038(2) 0.045(2) 0.0122(16) 0.0000(15) -0.0004(16)
C9 0.040(2) 0.045(2) 0.052(2) 0.0199(19) 0.0029(17) -0.0047(18)
C10 0.035(2) 0.052(2) 0.039(2) 0.0191(18) 0.0054(15) 0.0018(17)
C11 0.041(2) 0.054(2) 0.046(2) 0.0193(19) 0.0065(17) 0.0023(18)
C12 0.046(2) 0.042(2) 0.058(3) 0.0148(19) 0.0034(18) -0.0017(19)
C13 0.045(2) 0.039(2) 0.053(2) 0.0102(18) 0.0028(17) 0.0012(18)
C14 0.050(2) 0.042(2) 0.062(3) 0.0073(19) 0.0065(19) -0.0029(19)
C15 0.058(3) 0.060(3) 0.077(3) 0.014(2) 0.020(2) 0.002(2)
C16 0.051(3) 0.074(3) 0.084(4) -0.006(3) 0.011(2) 0.002(3)
C17 0.065(3) 0.071(3) 0.077(4) -0.014(3) 0.001(3) -0.020(3)
C18 0.062(3) 0.057(3) 0.057(3) 0.006(2) 0.008(2) -0.009(2)

loop_
_atom_type_symbol
_atom_type_description
_atom_type_scat_dispersion_real
_atom_type_scat_dispersion_imag
_atom_type_scat_source
C C 0.0033 0.0016 'International Tables Vol C Tables 4.2.6.8 and 6.1.1.4'
H H 0.0000 0.0000 'International Tables Vol C Tables 4.2.6.8 and 6.1.1.4'
N N 0.0061 0.0033 'International Tables Vol C Tables 4.2.6.8 and 6.1.1.4'
O O 0.0106 0.0060 'International Tables Vol C Tables 4.2.6.8 and 6.1.1.4'
F F 0.0171 0.0103 'International Tables Vol C Tables 4.2.6.8 and 6.1.1.4'
Cl Cl 0.1484 0.1585 'International Tables Vol C Tables 4.2.6.8 and 6.1.1.4'

loop_
_geom_angle_atom_site_label_1
_geom_angle_atom_site_label_2
_geom_angle_atom_site_label_3
_geom_angle
_geom_angle_publ_flag
N2 N1 C8 112.7(3) yes
N2 N1 C5 117.7(3) yes
C8 N1 C5 129.5(3) yes
C10 N2 N1 102.6(3) yes
C12 N4 C8 123.7(3) yes
C12 N4 H4 118.1 no
C8 N4 H4 118.1 no
F1 C1 F3 110.4(5) yes
F1 C1 F2 104.3(5) no
F3 C1 F2 104.0(4) no
F1 C1 C2 112.4(4) no
F3 C1 C2 113.4(4) yes
F2 C1 C2 111.7(4) no
C7 C2 C3 121.6(3) no
C7 C2 C1 120.5(4) no
C3 C2 C1 117.9(4) no
C2 C3 C4 118.5(4) no
C2 C3 H3 120.7 no
C4 C3 H3 120.7 no
C3 C4 C5 120.9(3) no
C3 C4 Cl1 119.3(3) no
C5 C4 Cl1 119.9(3) no
C6 C5 C4 119.2(3) no
C6 C5 N1 121.3(3) no
C4 C5 N1 119.5(3) no
C5 C6 C7 120.7(3) no
C5 C6 Cl2 120.1(3) no
C7 C6 Cl2 119.2(3) no
C2 C7 C6 118.9(4) no
C2 C7 H7 120.6 no
C6 C7 H7 120.6 no
N1 C8 C9 107.0(3) yes
N1 C8 N4 119.7(3) yes
C9 C8 N4 133.3(3) yes
C8 C9 C10 103.9(3) yes
C8 C9 H9 128.1 no
C10 C9 H9 128.1 no
N2 C10 C9 113.9(3) yes
N2 C10 C11 118.0(3) yes
C9 C10 C11 128.1(3) yes
N3 C11 C10 177.8(5) yes
O1 C12 N4 121.6(4) yes
O1 C12 C13 122.7(4) yes
N4 C12 C13 115.7(3) yes
C18 C13 C14 118.2(4) no
C18 C13 C12 118.9(4) yes
C14 C13 C12 122.8(3) yes
C15 C14 C13 120.8(4) no
C15 C14 H14 119.6 no
C13 C14 H14 119.6 no
C16 C15 C14 120.2(4) no
C16 C15 H15 119.9 no
C14 C15 H15 119.9 no
C15 C16 C17 119.8(4) no
C15 C16 H16 120.1 no
C17 C16 H16 120.1 no
C18 C17 C16 120.1(4) no
C18 C17 H17 119.9 no
C16 C17 H17 119.9 no
C17 C18 C13 120.7(4) no
C17 C18 H18 119.6 no
C13 C18 H18 119.6 no

loop_
_geom_bond_atom_site_label_1
_geom_bond_atom_site_label_2
_geom_bond_distance
_geom_bond_publ_flag
Cl1 C4 1.721(4) yes
Cl2 C6 1.733(4) no
F1 C1 1.298(6) yes
F2 C1 1.323(6) no
F3 C1 1.311(6) no
O1 C12 1.213(4) yes
N1 N2 1.356(4) yes
N1 C8 1.361(4) yes
N1 C5 1.431(4) yes
N2 C10 1.327(4) yes
N3 C11 1.135(5) yes
N4 C12 1.374(5) yes
N4 C8 1.384(4) yes
N4 H4 0.8600 no
C1 C2 1.500(6) no
C2 C7 1.375(5) no
C2 C3 1.379(5) no
C3 C4 1.384(5) no
C3 H3 0.9300 no
C4 C5 1.385(5) no
C5 C6 1.378(5) no
C6 C7 1.385(5) no
C7 H7 0.9300 no
C8 C9 1.361(5) yes
C9 C10 1.396(5) yes
C9 H9 0.9300 no
C10 C11 1.451(5) yes
C12 C13 1.479(5) yes
C13 C18 1.386(5) no
C13 C14 1.390(5) no
C14 C15 1.377(6) no
C14 H14 0.9300 no
C15 C16 1.364(6) no
C15 H15 0.9300 no
C16 C17 1.383(7) no
C16 H16 0.9300 no
C17 C18 1.373(6) no
C17 H17 0.9300 no
C18 H18 0.9300 no

loop_
_geom_hbond_atom_site_label_D
_geom_hbond_atom_site_label_H
_geom_hbond_atom_site_label_A
_geom_hbond_site_symmetry_A
_geom_hbond_distance_DH
_geom_hbond_distance_HA
_geom_hbond_distance_DA
_geom_hbond_angle_DHA
N4 H4 N3 1_455 0.86 2.33 3.149(4) 159

loop_
_cod_related_entry_id
_cod_related_entry_database
_cod_related_entry_code
1 ChemSpider 21130212
